data_7052490
loop_
_publ_author_name
'Congreve, Aileen'
'Kataky, Ritu'
'Knell, Mark'
'Parker, David'
'Puschmann, Horst'
'Senanayake, Kanthi'
'Wylie, Lisa'

_publ_section_title
;
 Examination of cobalt, nickel, copper and zinc(ii) complex geometry
 and binding affinity in aqueous media using simple pyridylsulfonamide
 ligands
;
_journal_coden_ASTM NJCHE5
_journal_issue 1
_journal_name_full 'New Journal of Chemistry'
_journal_page_first 98
_journal_page_last 106
_journal_paper_doi 10.1039/b206279h
_journal_volume 27
_journal_year 2003
_chemical_formula_sum 'C28 H30 Co N4 O4 S2'
_chemical_formula_weight 609.61
_space_group_IT_number 15
_symmetry_cell_setting monoclinic
_symmetry_space_group_name_Hall '-C 2yc'
_symmetry_space_group_name_H-M 'C 1 2/c 1'
_atom_sites_solution_hydrogens geom
_atom_sites_solution_primary direct
_atom_sites_solution_secondary difmap
_audit_creation_method SHELXL-97
_cell_angle_alpha 90.00
_cell_angle_beta 119.7210(10)
_cell_angle_gamma 90.00
_cell_formula_units_Z 8
_cell_length_a 32.4490(9)
_cell_length_b 12.0653(4)
_cell_length_c 16.7380(5)
_cell_measurement_reflns_used 5766
_cell_measurement_temperature 110(2)
_cell_measurement_theta_max 27.47
_cell_measurement_theta_min 2.5175
_cell_volume 5691.0(3)
_computing_cell_refinement 'Bruker SMART'
_computing_data_collection 'Bruker SMART'
_computing_data_reduction 'Bruker SHELXTL'
_computing_molecular_graphics 'Bruker SHELXTL'
_computing_publication_material 'Bruker SHELXTL'
_computing_structure_refinement 'SHELXL-97 (Sheldrick, 1997)'
_computing_structure_solution 'SHELXS-97 (Sheldrick, 1990)'
_diffrn_ambient_temperature 110(2)
_diffrn_detector_area_resol_mean 8
_diffrn_measurement_device_type 'CCD area detector'
_diffrn_measurement_method 'phi and omega scans'
_diffrn_radiation_monochromator graphite
_diffrn_radiation_source 'fine-focus sealed tube'
_diffrn_radiation_type MoK\a
_diffrn_radiation_wavelength 0.71073
_diffrn_reflns_av_R_equivalents 0.0526
_diffrn_reflns_av_sigmaI/netI 0.0398
_diffrn_reflns_limit_h_max 41
_diffrn_reflns_limit_h_min -42
_diffrn_reflns_limit_k_max 15
_diffrn_reflns_limit_k_min -15
_diffrn_reflns_limit_l_max 21
_diffrn_reflns_limit_l_min -21
_diffrn_reflns_number 30866
_diffrn_reflns_theta_max 27.48
_diffrn_reflns_theta_min 1.45
_exptl_absorpt_coefficient_mu 0.790
_exptl_absorpt_correction_type none
_exptl_crystal_colour lustrous_intense_red
_exptl_crystal_density_diffrn 1.423
_exptl_crystal_density_meas ?
_exptl_crystal_density_method .
_exptl_crystal_description irregular
_exptl_crystal_F_000 2536
_exptl_crystal_size_max 0.4
_exptl_crystal_size_mid 0.35
_exptl_crystal_size_min 0.25
_refine_diff_density_max 0.623
_refine_diff_density_min -0.736
_refine_ls_extinction_method none
_refine_ls_goodness_of_fit_ref 1.106
_refine_ls_hydrogen_treatment mixed
_refine_ls_matrix_type full
_refine_ls_number_parameters 352
_refine_ls_number_reflns 6536
_refine_ls_number_restraints 0
_refine_ls_R_factor_all 0.0512
_refine_ls_R_factor_gt 0.0382
_refine_ls_shift/su_max 0.001
_refine_ls_structure_factor_coef Fsqd
_refine_ls_weighting_details 'calc w=1/[\s^2^(Fo^2^)+(0.0748P)^2^+0.1928P] where P=(Fo^2^+2Fc^2^)/3'
_refine_ls_weighting_scheme calc
_refine_ls_wR_factor_gt 0.1171
_refine_ls_wR_factor_ref 0.122
_reflns_number_gt 5091
_reflns_number_total 6536
_reflns_threshold_expression >2sigma(I)
_cod_data_source_file b206279h.txt
_cod_data_source_block CoL4
_cod_depositor_comments
;
The following automatic conversions were performed:
'_symmetry_cell_setting' value 'Monoclinic' changed to 'monoclinic'
according to '/home/saulius/struct/CIF-dictionaries/cif_core.dic'
dictionary named 'cif_core.dic' version 2.4.1 from 2010-06-29.

Automatic conversion script
Id: cif_fix_enum 1527 2010-12-29 10:47:43Z saulius 
;
_cod_original_sg_symbol_H-M C2/c
_cod_database_code 7052490

loop_
_symmetry_equiv_pos_as_xyz
'x, y, z'
'-x, y, -z+1/2'
'x+1/2, y+1/2, z'
'-x+1/2, y+1/2, -z+1/2'
'-x, -y, -z'
'x, -y, z-1/2'
'-x+1/2, -y+1/2, -z'
'x+1/2, -y+1/2, z-1/2'

loop_
_atom_site_label
_atom_site_type_symbol
_atom_site_fract_x
_atom_site_fract_y
_atom_site_fract_z
_atom_site_U_iso_or_equiv
_atom_site_adp_type
_atom_site_occupancy
_atom_site_symmetry_multiplicity
_atom_site_calc_flag
_atom_site_refinement_flags
_atom_site_disorder_assembly
_atom_site_disorder_group
Co Co 0.173236(10) 0.75450(2) 0.200686(19) 0.01600(10) Uani 1 1 d . . .
S21 S 0.15167(2) 0.51620(5) 0.23910(4) 0.02062(14) Uani 1 1 d . . .
S11 S 0.10935(2) 0.94517(5) 0.21113(4) 0.02313(15) Uani 1 1 d . . .
O11 O 0.11691(6) 1.06408(15) 0.21835(13) 0.0345(4) Uani 1 1 d . . .
O12 O 0.07989(6) 0.89969(17) 0.12013(11) 0.0337(4) Uani 1 1 d . . .
O21 O 0.18519(6) 0.42788(14) 0.25521(12) 0.0280(4) Uani 1 1 d . . .
O22 O 0.15893(7) 0.58020(15) 0.31850(11) 0.0298(4) Uani 1 1 d . . .
N21 N 0.17218(7) 0.74782(14) 0.07720(13) 0.0185(4) Uani 1 1 d . . .
N22 N 0.14850(7) 0.60351(16) 0.16537(12) 0.0221(4) Uani 1 1 d . . .
N12 N 0.15808(7) 0.87814(16) 0.25509(12) 0.0194(4) Uani 1 1 d . . .
N11 N 0.23966(6) 0.77755(15) 0.31325(12) 0.0165(4) Uani 1 1 d . . .
C165 C 0.05650(10) 0.7754(3) 0.3472(2) 0.0385(7) Uani 1 1 d . . .
H16A H 0.0479 0.7007 0.3498 0.046 Uiso 1 1 calc R . .
C17 C 0.03567(11) 0.8223(3) 0.4702(2) 0.0528(9) Uani 1 1 d . . .
H17A H 0.0287 0.7427 0.4647 0.079 Uiso 1 1 calc R . .
H17B H 0.0069 0.8641 0.4559 0.079 Uiso 1 1 calc R . .
H17C H 0.0606 0.8391 0.5331 0.079 Uiso 1 1 calc R . .
C262 C 0.05443(10) 0.5150(2) 0.1545(2) 0.0421(7) Uani 1 1 d . . .
H26A H 0.0564 0.5928 0.1484 0.050 Uiso 1 1 calc R . .
C264 C 0.00700(10) 0.3497(2) 0.1335(2) 0.0365(6) Uani 1 1 d . . .
C22 C 0.19118(10) 0.8083(2) -0.03609(17) 0.0319(6) Uani 1 1 d . . .
H22A H 0.2009 0.8658 -0.0619 0.038 Uiso 1 1 calc R . .
C164 C 0.05239(9) 0.8544(3) 0.40358(18) 0.0354(7) Uani 1 1 d . . .
C12 C 0.32043(9) 0.7324(2) 0.41897(17) 0.0260(5) Uani 1 1 d . . .
H12B H 0.3490 0.6957 0.4318 0.031 Uiso 1 1 calc R . .
C21 C 0.18603(9) 0.82973(19) 0.03973(16) 0.0232(5) Uani 1 1 d . . .
C162 C 0.08067(10) 0.9935(2) 0.3377(2) 0.0377(7) Uani 1 1 d . . .
H16B H 0.0890 1.0683 0.3348 0.045 Uiso 1 1 calc R . .
C13 C 0.31843(9) 0.7958(2) 0.48706(17) 0.0276(5) Uani 1 1 d . . .
H13A H 0.3452 0.8003 0.5471 0.033 Uiso 1 1 calc R . .
C163 C 0.06453(11) 0.9625(3) 0.3975(2) 0.0441(7) Uani 1 1 d . . .
H16C H 0.0618 1.0174 0.4353 0.053 Uiso 1 1 calc R . .
C23 C 0.18216(10) 0.7033(2) -0.07443(17) 0.0306(6) Uani 1 1 d . . .
H23A H 0.1865 0.6878 -0.1254 0.037 Uiso 1 1 calc R . .
C266 C 0.09195(9) 0.3364(2) 0.19764(16) 0.0243(5) Uani 1 1 d . . .
H26B H 0.1197 0.2920 0.2203 0.029 Uiso 1 1 calc R . .
C161 C 0.08442(8) 0.9129(2) 0.28192(16) 0.0243(5) Uani 1 1 d . . .
C25 C 0.16244(8) 0.64614(19) 0.03883(15) 0.0201(5) Uani 1 1 d . . .
C11 C 0.28045(8) 0.72367(19) 0.33267(16) 0.0205(5) Uani 1 1 d . . .
C265 C 0.04820(9) 0.2873(2) 0.16896(18) 0.0281(5) Uani 1 1 d . . .
H26C H 0.0464 0.2092 0.1737 0.034 Uiso 1 1 calc R . .
C166 C 0.07292(10) 0.8033(2) 0.28726(19) 0.0339(6) Uani 1 1 d . . .
H16D H 0.0762 0.7481 0.2504 0.041 Uiso 1 1 calc R . .
C26 C 0.14740(10) 0.5586(2) 0.08334(16) 0.0267(5) Uani 1 1 d . . .
H26D H 0.1149 0.5331 0.0393 0.032 Uiso 1 1 calc R . .
H26E H 0.1690 0.4941 0.1004 0.032 Uiso 1 1 calc R . .
C24 C 0.16679(9) 0.62135(19) -0.03785(16) 0.0249(5) Uani 1 1 d . . .
H24A H 0.1593 0.5495 -0.0645 0.030 Uiso 1 1 calc R . .
C14 C 0.27717(8) 0.8516(2) 0.46624(16) 0.0241(5) Uani 1 1 d . . .
H14A H 0.2752 0.8953 0.5114 0.029 Uiso 1 1 calc R . .
C261 C 0.09509(8) 0.45087(19) 0.19308(16) 0.0218(5) Uani 1 1 d . . .
C15 C 0.23853(8) 0.84247(18) 0.37764(14) 0.0175(4) Uani 1 1 d . . .
C211 C 0.19559(10) 0.9414(2) 0.08521(17) 0.0295(6) Uani 1 1 d . . .
H21B H 0.1897 0.9382 0.1372 0.044 Uiso 1 1 calc R . .
H21C H 0.1746 0.9966 0.0407 0.044 Uiso 1 1 calc R . .
H21D H 0.2287 0.9621 0.1074 0.044 Uiso 1 1 calc R . .
C16 C 0.19339(8) 0.90630(19) 0.34924(15) 0.0202(5) Uani 1 1 d . . .
H16E H 0.1810 0.8882 0.3911 0.024 Uiso 1 1 calc R . .
H16F H 0.2000 0.9868 0.3538 0.024 Uiso 1 1 calc R . .
C263 C 0.01086(11) 0.4650(3) 0.1249(3) 0.0502(9) Uani 1 1 d . . .
H26F H -0.0170 0.5092 0.0982 0.060 Uiso 1 1 calc R . .
C27 C -0.04036(11) 0.2949(3) 0.1014(3) 0.0567(9) Uani 1 1 d . . .
H27A H -0.0357 0.2151 0.1137 0.085 Uiso 1 1 calc R . .
H27B H -0.0607 0.3071 0.0352 0.085 Uiso 1 1 calc R . .
H27C H -0.0554 0.3267 0.1344 0.085 Uiso 1 1 calc R . .
C111 C 0.27967(9) 0.6570(2) 0.25634(17) 0.0276(5) Uani 1 1 d . . .
H11B H 0.2482 0.6620 0.2016 0.041 Uiso 1 1 calc R . .
H11C H 0.2869 0.5793 0.2755 0.041 Uiso 1 1 calc R . .
H11D H 0.3035 0.6860 0.2421 0.041 Uiso 1 1 calc R . .

loop_
_atom_site_aniso_label
_atom_site_aniso_U_11
_atom_site_aniso_U_22
_atom_site_aniso_U_33
_atom_site_aniso_U_23
_atom_site_aniso_U_13
_atom_site_aniso_U_12
Co 0.02102(17) 0.01341(16) 0.01373(16) -0.00197(11) 0.00874(13) -0.00145(11)
S21 0.0265(3) 0.0178(3) 0.0168(3) 0.0017(2) 0.0102(2) -0.0044(2)
S11 0.0206(3) 0.0239(3) 0.0269(3) 0.0032(2) 0.0133(2) 0.0036(2)
O11 0.0351(10) 0.0223(9) 0.0555(12) 0.0096(9) 0.0295(10) 0.0085(8)
O12 0.0224(9) 0.0528(12) 0.0212(9) 0.0031(8) 0.0073(7) 0.0021(8)
O21 0.0266(9) 0.0261(9) 0.0299(9) 0.0064(7) 0.0130(8) 0.0005(7)
O22 0.0433(11) 0.0283(9) 0.0190(8) -0.0037(7) 0.0163(8) -0.0132(8)
N21 0.0261(10) 0.0140(9) 0.0163(9) 0.0012(7) 0.0112(8) 0.0003(7)
N22 0.0343(11) 0.0159(9) 0.0167(9) -0.0015(8) 0.0131(9) -0.0070(8)
N12 0.0203(9) 0.0196(10) 0.0182(9) -0.0043(8) 0.0096(8) 0.0013(8)
N11 0.0196(9) 0.0136(9) 0.0176(9) 0.0022(7) 0.0103(8) -0.0009(7)
C165 0.0352(15) 0.0405(16) 0.0401(16) 0.0013(13) 0.0190(13) -0.0121(13)
C17 0.0342(16) 0.091(3) 0.0380(16) 0.0182(18) 0.0216(14) 0.0044(17)
C262 0.0370(16) 0.0190(13) 0.059(2) -0.0002(13) 0.0157(15) 0.0026(11)
C264 0.0311(15) 0.0298(14) 0.0481(17) -0.0070(13) 0.0192(13) -0.0059(11)
C22 0.0525(17) 0.0245(13) 0.0283(13) 0.0025(11) 0.0273(13) -0.0044(12)
C164 0.0174(12) 0.0597(19) 0.0282(13) 0.0062(13) 0.0106(11) 0.0032(12)
C12 0.0199(12) 0.0216(12) 0.0330(14) 0.0077(10) 0.0105(11) 0.0016(9)
C21 0.0308(13) 0.0169(11) 0.0224(12) 0.0013(9) 0.0135(10) -0.0016(10)
C162 0.0460(17) 0.0305(15) 0.0507(17) 0.0020(13) 0.0347(15) 0.0093(13)
C13 0.0253(13) 0.0272(13) 0.0212(12) 0.0041(10) 0.0047(10) -0.0068(10)
C163 0.0495(18) 0.0495(19) 0.0472(18) -0.0027(15) 0.0345(16) 0.0115(15)
C23 0.0479(16) 0.0295(14) 0.0220(12) -0.0020(11) 0.0230(12) -0.0004(12)
C266 0.0263(12) 0.0183(11) 0.0287(12) 0.0009(10) 0.0139(10) 0.0013(10)
C161 0.0175(11) 0.0294(13) 0.0274(12) -0.0006(10) 0.0123(10) 0.0022(10)
C25 0.0253(12) 0.0165(11) 0.0167(10) 0.0000(9) 0.0091(9) 0.0001(9)
C11 0.0228(12) 0.0147(10) 0.0261(12) 0.0054(9) 0.0136(10) 0.0015(9)
C265 0.0355(14) 0.0175(11) 0.0329(14) 0.0002(10) 0.0182(12) -0.0042(10)
C166 0.0346(14) 0.0349(15) 0.0345(14) -0.0080(12) 0.0189(12) -0.0113(12)
C26 0.0446(15) 0.0167(11) 0.0226(12) -0.0044(10) 0.0195(11) -0.0070(11)
C24 0.0386(14) 0.0170(11) 0.0193(11) -0.0036(9) 0.0144(11) -0.0010(10)
C14 0.0277(13) 0.0226(12) 0.0175(11) -0.0022(9) 0.0077(10) -0.0064(10)
C261 0.0249(12) 0.0170(11) 0.0231(11) -0.0002(9) 0.0115(10) -0.0030(9)
C15 0.0213(11) 0.0150(10) 0.0179(10) 0.0003(8) 0.0109(9) -0.0039(9)
C211 0.0490(16) 0.0166(12) 0.0294(13) -0.0006(10) 0.0244(12) -0.0049(11)
C16 0.0229(12) 0.0193(11) 0.0188(11) -0.0044(9) 0.0105(9) -0.0008(9)
C263 0.0284(15) 0.0315(16) 0.080(2) -0.0083(16) 0.0184(16) 0.0042(12)
C27 0.0337(17) 0.049(2) 0.085(3) -0.0064(19) 0.0274(18) -0.0093(15)
C111 0.0295(13) 0.0255(13) 0.0310(13) 0.0040(11) 0.0175(11) 0.0090(10)

loop_
_atom_type_symbol
_atom_type_description
_atom_type_scat_dispersion_real
_atom_type_scat_dispersion_imag
_atom_type_scat_source
C C 0.0033 0.0016 'International Tables Vol C Tables 4.2.6.8 and 6.1.1.4'
H H 0.0000 0.0000 'International Tables Vol C Tables 4.2.6.8 and 6.1.1.4'
N N 0.0061 0.0033 'International Tables Vol C Tables 4.2.6.8 and 6.1.1.4'
O O 0.0106 0.0060 'International Tables Vol C Tables 4.2.6.8 and 6.1.1.4'
S S 0.1246 0.1234 'International Tables Vol C Tables 4.2.6.8 and 6.1.1.4'
Co Co 0.3494 0.9721 'International Tables Vol C Tables 4.2.6.8 and 6.1.1.4'

loop_
_geom_angle_atom_site_label_1
_geom_angle_atom_site_label_2
_geom_angle_atom_site_label_3
_geom_angle
_geom_angle_site_symmetry_1
_geom_angle_site_symmetry_3
_geom_angle_publ_flag
N12 Co N22 134.20(8) . . ?
N12 Co N21 128.57(8) . . ?
N22 Co N21 81.94(7) . . ?
N12 Co N11 81.97(8) . . ?
N22 Co N11 119.17(8) . . ?
N21 Co N11 114.45(8) . . ?
O21 S21 O22 117.03(11) . . ?
O21 S21 N22 112.71(11) . . ?
O22 S21 N22 106.11(10) . . ?
O21 S21 C261 105.80(11) . . ?
O22 S21 C261 107.19(11) . . ?
N22 S21 C261 107.55(11) . . ?
O12 S11 O11 117.34(12) . . ?
O12 S11 N12 106.25(10) . . ?
O11 S11 N12 112.03(11) . . ?
O12 S11 C161 109.72(11) . . ?
O11 S11 C161 105.99(11) . . ?
N12 S11 C161 104.84(11) . . ?
C25 N21 C21 119.64(19) . . ?
C25 N21 Co 113.50(14) . . ?
C21 N21 Co 126.25(15) . . ?
C26 N22 S21 116.55(16) . . ?
C26 N22 Co 116.36(14) . . ?
S21 N22 Co 121.57(11) . . ?
C16 N12 S11 116.69(15) . . ?
C16 N12 Co 116.24(14) . . ?
S11 N12 Co 126.83(11) . . ?
C15 N11 C11 119.70(19) . . ?
C15 N11 Co 112.25(14) . . ?
C11 N11 Co 127.32(16) . . ?
C166 C165 C164 121.5(3) . . ?
C261 C262 C263 119.5(3) . . ?
C265 C264 C263 117.6(2) . . ?
C265 C264 C27 120.7(3) . . ?
C263 C264 C27 121.6(3) . . ?
C21 C22 C23 120.1(2) . . ?
C163 C164 C165 118.0(3) . . ?
C163 C164 C17 121.1(3) . . ?
C165 C164 C17 120.9(3) . . ?
C11 C12 C13 119.5(2) . . ?
N21 C21 C22 120.3(2) . . ?
N21 C21 C211 116.8(2) . . ?
C22 C21 C211 122.9(2) . . ?
C163 C162 C161 118.9(3) . . ?
C14 C13 C12 119.4(2) . . ?
C164 C163 C162 122.0(3) . . ?
C24 C23 C22 119.3(2) . . ?
C265 C266 C261 119.7(2) . . ?
C166 C161 C162 120.4(2) . . ?
C166 C161 S11 118.51(19) . . ?
C162 C161 S11 120.8(2) . . ?
N21 C25 C24 121.9(2) . . ?
N21 C25 C26 117.36(19) . . ?
C24 C25 C26 120.7(2) . . ?
N11 C11 C12 120.6(2) . . ?
N11 C11 C111 116.7(2) . . ?
C12 C11 C111 122.7(2) . . ?
C264 C265 C266 121.4(2) . . ?
C161 C166 C165 119.3(3) . . ?
N22 C26 C25 109.99(18) . . ?
C23 C24 C25 118.7(2) . . ?
C13 C14 C15 118.6(2) . . ?
C262 C261 C266 120.2(2) . . ?
C262 C261 S21 119.60(19) . . ?
C266 C261 S21 120.21(18) . . ?
N11 C15 C14 122.0(2) . . ?
N11 C15 C16 116.88(18) . . ?
C14 C15 C16 121.1(2) . . ?
N12 C16 C15 110.00(17) . . ?
C262 C263 C264 121.4(3) . . ?

loop_
_geom_bond_atom_site_label_1
_geom_bond_atom_site_label_2
_geom_bond_distance
_geom_bond_site_symmetry_2
_geom_bond_publ_flag
Co N12 1.9339(18) . ?
Co N22 1.9601(19) . ?
Co N21 2.0517(19) . ?
Co N11 2.0607(18) . ?
S21 O21 1.4493(18) . ?
S21 O22 1.4517(17) . ?
S21 N22 1.5866(19) . ?
S21 C261 1.784(2) . ?
S11 O12 1.4461(18) . ?
S11 O11 1.4504(19) . ?
S11 N12 1.595(2) . ?
S11 C161 1.778(2) . ?
N21 C25 1.348(3) . ?
N21 C21 1.361(3) . ?
N22 C26 1.460(3) . ?
N12 C16 1.457(3) . ?
N11 C15 1.348(3) . ?
N11 C11 1.361(3) . ?
C165 C166 1.391(4) . ?
C165 C164 1.394(4) . ?
C17 C164 1.512(4) . ?
C262 C261 1.383(4) . ?
C262 C263 1.383(4) . ?
C264 C265 1.385(4) . ?
C264 C263 1.410(4) . ?
C264 C27 1.507(4) . ?
C22 C21 1.384(3) . ?
C22 C23 1.384(4) . ?
C164 C163 1.381(4) . ?
C12 C11 1.386(3) . ?
C12 C13 1.400(4) . ?
C21 C211 1.502(3) . ?
C162 C163 1.392(4) . ?
C162 C161 1.394(4) . ?
C13 C14 1.380(4) . ?
C23 C24 1.380(3) . ?
C266 C265 1.386(3) . ?
C266 C261 1.390(3) . ?
C161 C166 1.388(4) . ?
C25 C24 1.392(3) . ?
C25 C26 1.506(3) . ?
C11 C111 1.499(3) . ?
C14 C15 1.393(3) . ?
C15 C16 1.508(3) . ?

loop_
_cod_changelog_entry_id
_cod_changelog_entry_author
_cod_changelog_entry_date
_cod_changelog_entry_text
1 'Vaitkus, Antanas' 2022-04-22T19:20:00+03:00 'Updated bibliographic information.'
